data_4131812
loop_
_publ_author_name
'Jin, Mingoo'
'Chung, Tim S.'
'Seki, Tomohiro'
'Ito, Hajime'
'Garcia-Garibay, Miguel A'

_publ_section_title
;
 Phosphorescence Control Mediated by Molecular Rotation and Aurophilic
 Interactions in Amphidynamic Crystals of
 1,4-Bis[tri-(p-fluorophenyl)phosphane-gold(I)-ethynyl]benzene.
;
_journal_issue 49
_journal_name_full 'Journal of the American Chemical Society'
_journal_page_first 18115
_journal_page_last 18121
_journal_paper_doi 10.1021/jacs.7b11316
_journal_volume 139
_journal_year 2017
_chemical_formula_moiety 'C46 H28 Au2 F6 P2'
_chemical_formula_sum 'C46 H28 Au2 F6 P2'
_chemical_formula_weight 1150.60
_space_group_crystal_system triclinic
_space_group_IT_number 2
_space_group_name_Hall '-P 1'
_space_group_name_H-M_alt 'P -1'
_atom_sites_solution_hydrogens geom
_atom_sites_solution_primary direct
_atom_sites_solution_secondary difmap
_cell_angle_alpha 69.105(4)
_cell_angle_beta 67.658(4)
_cell_angle_gamma 65.451(4)
_cell_formula_units_Z 2
_cell_length_a 11.9857(16)
_cell_length_b 14.187(2)
_cell_length_c 14.267(2)
_cell_measurement_reflns_used 9364
_cell_measurement_temperature 233
_cell_measurement_theta_max 27.66
_cell_measurement_theta_min 3.13
_cell_volume 1983.3(5)
_computing_cell_refinement 'RAPID AUTO'
_computing_data_collection 'RAPID AUTO (Rigaku, ????)'
_computing_data_reduction 'RAPID AUTO'
_computing_molecular_graphics 'CrystalStructure 4.1'
_computing_publication_material 'CrystalStructure 4.1 (Rigaku, 2014)'
_computing_structure_refinement 'SHELXL2013 (Sheldrick, 2008)'
_computing_structure_solution 'Superflip (Palatinus, et al., 2007)'
_diffrn_ambient_temperature 233
_diffrn_detector_area_resol_mean 10.000
_diffrn_measured_fraction_theta_full 0.997
_diffrn_measured_fraction_theta_max 0.989
_diffrn_measurement_device_type 'Rigaku R-AXIS RAPID'
_diffrn_measurement_method \w
_diffrn_radiation_type 'Mo K\a'
_diffrn_radiation_wavelength 0.71075
_diffrn_reflns_av_R_equivalents 0.1006
_diffrn_reflns_Laue_measured_fraction_full 0.997
_diffrn_reflns_Laue_measured_fraction_max 0.989
_diffrn_reflns_limit_h_max 15
_diffrn_reflns_limit_h_min -15
_diffrn_reflns_limit_k_max 18
_diffrn_reflns_limit_k_min -18
_diffrn_reflns_limit_l_max 17
_diffrn_reflns_limit_l_min -18
_diffrn_reflns_number 19627
_diffrn_reflns_point_group_measured_fraction_full 0.997
_diffrn_reflns_point_group_measured_fraction_max 0.989
_diffrn_reflns_theta_full 25.242
_diffrn_reflns_theta_max 27.485
_diffrn_reflns_theta_min 3.130
_diffrn_standards_number 0
_exptl_absorpt_coefficient_mu 7.556
_exptl_absorpt_correction_T_max 0.594
_exptl_absorpt_correction_T_min 0.245
_exptl_absorpt_correction_type multi-scan
_exptl_absorpt_process_details 'ABSCOR (Rigaku, 1995)'
_exptl_crystal_colour colorless
_exptl_crystal_density_diffrn 1.927
_exptl_crystal_density_method 'not measured'
_exptl_crystal_description block
_exptl_crystal_F_000 1092.00
_exptl_crystal_size_max 0.145
_exptl_crystal_size_mid 0.090
_exptl_crystal_size_min 0.069
_refine_diff_density_max 1.96
_refine_diff_density_min -3.34
_refine_ls_extinction_method none
_refine_ls_goodness_of_fit_ref 0.966
_refine_ls_hydrogen_treatment constr
_refine_ls_number_parameters 403
_refine_ls_number_reflns 9004
_refine_ls_number_restraints 406
_refine_ls_R_factor_all 0.1981
_refine_ls_R_factor_gt 0.0887
_refine_ls_shift/su_max 0.000
_refine_ls_structure_factor_coef Fsqd
_refine_ls_weighting_details 'w = 1/[\s^2^(Fo^2^)+(0.2000P)^2^] where P=(Fo^2^+2Fc^2^)/3'
_refine_ls_weighting_scheme calc
_refine_ls_wR_factor_gt 0.2599
_refine_ls_wR_factor_ref 0.3413
_reflns_number_gt 3900
_reflns_number_total 9004
_reflns_threshold_expression F^2^>2.0\s(F^2^)
_cod_data_source_file ja7b11316_si_002.cif
_cod_data_source_block 1-233K
_cod_database_code 4131812

loop_
_space_group_symop_id
_space_group_symop_operation_xyz
1 +X,+Y,+Z
2 -X,-Y,-Z

loop_
_atom_site_label
_atom_site_type_symbol
_atom_site_fract_x
_atom_site_fract_y
_atom_site_fract_z
_atom_site_U_iso_or_equiv
_atom_site_adp_type
_atom_site_occupancy
_atom_site_site_symmetry_order
_atom_site_calc_flag
_atom_site_refinement_flags_posn
_atom_site_refinement_flags_adp
Au1 Au 0.48857(8) 0.31736(7) 0.14087(7) 0.0676(3) Uani 1 1 d . .
Au2 Au 0.48412(9) 0.15887(7) 0.35531(7) 0.0680(3) Uani 1 1 d . .
P3 P 0.3030(5) 0.4528(4) 0.1733(5) 0.0605(13) Uani 1 1 d . .
P4 P 0.4311(6) 0.0345(4) 0.3297(5) 0.0631(14) Uani 1 1 d . .
F41 F 0.2136(18) 0.2063(14) -0.0253(13) 0.115(4) Uani 1 1 d . U
F42 F 0.125(2) 0.5993(15) -0.2027(14) 0.126(4) Uani 1 1 d . U
F43 F 0.3567(17) 0.8373(13) 0.1983(13) 0.107(3) Uani 1 1 d . U
F44 F -0.0816(16) 0.3136(16) 0.5493(12) 0.112(4) Uani 1 1 d . U
F45 F 0.0398(17) -0.1118(15) 0.6882(14) 0.121(4) Uani 1 1 d . U
F46 F 0.8849(16) -0.3384(12) 0.2349(14) 0.110(4) Uani 1 1 d . U
C5 C 0.2406(7) 0.5042(4) 0.0608(5) 0.114(3) Uani 1 1 d G U
C6 C 0.2343(7) 0.4290(5) 0.0234(4) 0.115(3) Uani 1 1 d G U
H6 H 0.2560 0.3568 0.0591 0.138 Uiso 1 1 calc R U
C7 C 0.1959(9) 0.4605(5) -0.0667(5) 0.117(3) Uani 1 1 d G U
H7 H 0.1917 0.4096 -0.0919 0.141 Uiso 1 1 calc R U
C8 C 0.1638(10) 0.5673(6) -0.1194(6) 0.120(3) Uani 1 1 d G U
C9 C 0.1701(9) 0.6426(5) -0.0821(6) 0.120(3) Uani 1 1 d G U
H9 H 0.1484 0.7148 -0.1177 0.143 Uiso 1 1 calc R U
C10 C 0.2085(8) 0.6110(4) 0.0080(5) 0.117(3) Uani 1 1 d G U
H10 H 0.2127 0.6619 0.0333 0.140 Uiso 1 1 calc R U
C11 C 0.3203(7) 0.5662(4) 0.1882(5) 0.090(3) Uani 1 1 d G U
C12 C 0.4409(8) 0.5756(5) 0.1571(6) 0.090(3) Uani 1 1 d G U
H12 H 0.5133 0.5203 0.1333 0.108 Uiso 1 1 calc R U
C13 C 0.4543(9) 0.6666(5) 0.1612(7) 0.093(3) Uani 1 1 d G U
H13 H 0.5359 0.6730 0.1402 0.111 Uiso 1 1 calc R U
C14 C 0.3472(10) 0.7483(5) 0.1964(8) 0.095(3) Uani 1 1 d G U
C15 C 0.2267(10) 0.7390(4) 0.2275(7) 0.094(3) Uani 1 1 d G U
H15 H 0.1543 0.7942 0.2513 0.113 Uiso 1 1 calc R U
C16 C 0.2132(8) 0.6479(4) 0.2234(6) 0.092(3) Uani 1 1 d G U
H16 H 0.1317 0.6416 0.2444 0.111 Uiso 1 1 calc R U
C17 C 0.1789(6) 0.4192(4) 0.2869(4) 0.096(3) Uani 1 1 d G U
C18 C 0.2051(6) 0.3822(4) 0.3830(4) 0.099(3) Uani 1 1 d G U
H18 H 0.2820 0.3807 0.3877 0.118 Uiso 1 1 calc R U
C19 C 0.1176(7) 0.3473(5) 0.4723(4) 0.103(3) Uani 1 1 d G U
H19 H 0.1354 0.3223 0.5373 0.124 Uiso 1 1 calc R U
C20 C 0.0039(6) 0.3495(5) 0.4654(5) 0.104(3) Uani 1 1 d G U
C21 C -0.0223(5) 0.3865(5) 0.3693(6) 0.101(3) Uani 1 1 d G U
H21 H -0.0992 0.3880 0.3647 0.122 Uiso 1 1 calc R U
C22 C 0.0652(5) 0.4213(4) 0.2801(5) 0.098(3) Uani 1 1 d G U
H22 H 0.0474 0.4464 0.2151 0.117 Uiso 1 1 calc R U
C23 C 0.3130(7) -0.0096(4) 0.4385(5) 0.097(3) Uani 1 1 d G U
C24 C 0.2524(7) -0.0684(4) 0.4274(6) 0.098(3) Uani 1 1 d G U
H24 H 0.2749 -0.0855 0.3634 0.118 Uiso 1 1 calc R U
C25 C 0.1588(8) -0.1020(5) 0.5111(7) 0.104(3) Uani 1 1 d G U
H25 H 0.1178 -0.1417 0.5036 0.125 Uiso 1 1 calc R U
C26 C 0.1256(9) -0.0768(6) 0.6058(6) 0.106(3) Uani 1 1 d G U
C27 C 0.1862(9) -0.0180(6) 0.6169(5) 0.105(3) Uani 1 1 d G U
H27 H 0.1638 -0.0009 0.6810 0.126 Uiso 1 1 calc R U
C28 C 0.2799(8) 0.0156(5) 0.5333(4) 0.099(3) Uani 1 1 d G U
H28 H 0.3208 0.0553 0.5408 0.119 Uiso 1 1 calc R U
C29 C 0.5688(6) -0.0825(4) 0.3053(6) 0.084(3) Uani 1 1 d G U
C30 C 0.6863(6) -0.0674(5) 0.2510(6) 0.088(3) Uani 1 1 d G U
H30 H 0.6929 0.0013 0.2297 0.106 Uiso 1 1 calc R U
C31 C 0.7942(7) -0.1540(5) 0.2282(8) 0.094(3) Uani 1 1 d G U
H31 H 0.8736 -0.1439 0.1915 0.112 Uiso 1 1 calc R U
C32 C 0.7845(8) -0.2557(5) 0.2596(8) 0.096(3) Uani 1 1 d G U
C33 C 0.6669(8) -0.2707(4) 0.3139(8) 0.095(3) Uani 1 1 d G U
H33 H 0.6604 -0.3394 0.3352 0.113 Uiso 1 1 calc R U
C34 C 0.5591(8) -0.1841(4) 0.3368(6) 0.088(3) Uani 1 1 d G U
H34 H 0.4796 -0.1943 0.3735 0.106 Uiso 1 1 calc R U
C35 C 0.3681(6) 0.0876(4) 0.2187(4) 0.095(3) Uani 1 1 d G U
C36 C 0.4450(7) 0.0785(4) 0.1187(5) 0.095(3) Uani 1 1 d G U
H36 H 0.5336 0.0453 0.1070 0.114 Uiso 1 1 calc R U
C37 C 0.3908(8) 0.1186(5) 0.0361(5) 0.099(3) Uani 1 1 d G U
H37 H 0.4428 0.1125 -0.0315 0.119 Uiso 1 1 calc R U
C38 C 0.2598(8) 0.1678(5) 0.0534(5) 0.101(3) Uani 1 1 d G U
C39 C 0.1829(7) 0.1769(5) 0.1533(6) 0.102(3) Uani 1 1 d G U
H39 H 0.0943 0.2101 0.1650 0.123 Uiso 1 1 calc R U
C40 C 0.2371(6) 0.1368(4) 0.2360(5) 0.100(3) Uani 1 1 d G U
H40 H 0.1851 0.1429 0.3036 0.120 Uiso 1 1 calc R U
C47 C 0.597(2) 0.4141(18) 0.5055(19) 0.076(3) Uani 1 1 d . U
H47 H 0.6672 0.3514 0.5083 0.091 Uiso 1 1 calc R U
C48 C 0.509(2) 0.4231(17) 0.453(2) 0.075(3) Uani 1 1 d . U
C49 C 0.412(2) 0.5185(17) 0.4527(19) 0.076(3) Uani 1 1 d . U
H49 H 0.3500 0.5340 0.4197 0.091 Uiso 1 1 calc R U
C50 C 0.517(2) 0.3391(18) 0.416(2) 0.076(3) Uani 1 1 d . U
C51 C 0.511(2) 0.2752(18) 0.387(2) 0.076(3) Uani 1 1 d . U
C52 C 0.981(2) 0.057(2) 0.068(2) 0.082(3) Uani 1 1 d . U
H52 H 0.9679 0.0980 0.1123 0.098 Uiso 1 1 calc R U
C53 C 0.880(2) 0.072(2) 0.031(2) 0.082(3) Uani 1 1 d . U
C54 C 0.905(2) 0.016(2) -0.041(2) 0.081(3) Uani 1 1 d . U
H54 H 0.8408 0.0285 -0.0704 0.097 Uiso 1 1 calc R U
C55 C 0.756(2) 0.145(2) 0.065(2) 0.083(3) Uani 1 1 d . U
C56 C 0.655(2) 0.212(2) 0.092(2) 0.085(4) Uani 1 1 d . U

loop_
_atom_site_aniso_label
_atom_site_aniso_U_11
_atom_site_aniso_U_22
_atom_site_aniso_U_33
_atom_site_aniso_U_23
_atom_site_aniso_U_13
_atom_site_aniso_U_12
Au1 0.0487(5) 0.0583(5) 0.0787(7) -0.0277(4) -0.0097(4) 0.0013(4)
Au2 0.0804(7) 0.0584(5) 0.0796(7) -0.0326(4) -0.0284(5) -0.0166(5)
P3 0.043(3) 0.054(3) 0.078(4) -0.029(3) -0.010(3) -0.005(2)
P4 0.068(3) 0.060(3) 0.075(4) -0.035(3) -0.014(3) -0.023(3)
F41 0.122(7) 0.120(9) 0.101(6) -0.023(7) -0.068(5) -0.008(8)
F42 0.162(9) 0.127(8) 0.125(7) -0.007(6) -0.088(6) -0.055(8)
F43 0.117(7) 0.093(6) 0.116(8) -0.048(6) -0.014(7) -0.037(5)
F44 0.088(6) 0.157(9) 0.083(6) -0.031(7) -0.001(5) -0.049(7)
F45 0.100(8) 0.125(8) 0.107(7) -0.021(7) -0.004(6) -0.035(6)
F46 0.093(6) 0.081(5) 0.128(9) -0.042(6) -0.017(7) -0.001(5)
C5 0.157(9) 0.110(7) 0.113(6) -0.009(5) -0.076(5) -0.059(6)
C6 0.159(9) 0.113(7) 0.112(6) -0.011(5) -0.077(5) -0.058(6)
C7 0.159(9) 0.117(6) 0.114(6) -0.011(5) -0.079(5) -0.056(6)
C8 0.159(8) 0.119(6) 0.116(6) -0.008(5) -0.079(5) -0.056(6)
C9 0.159(9) 0.114(6) 0.117(6) -0.007(5) -0.077(5) -0.055(6)
C10 0.158(9) 0.111(6) 0.116(6) -0.008(5) -0.076(5) -0.057(6)
C11 0.100(6) 0.094(5) 0.088(7) -0.046(5) -0.020(6) -0.029(5)
C12 0.100(6) 0.094(5) 0.090(7) -0.045(5) -0.021(6) -0.029(5)
C13 0.103(6) 0.095(5) 0.093(7) -0.045(5) -0.020(6) -0.031(4)
C14 0.107(6) 0.094(5) 0.095(7) -0.046(5) -0.019(6) -0.031(4)
C15 0.104(6) 0.093(5) 0.093(7) -0.046(5) -0.017(6) -0.028(5)
C16 0.101(6) 0.094(6) 0.091(7) -0.045(5) -0.018(6) -0.029(4)
C17 0.079(5) 0.138(8) 0.078(6) -0.041(6) -0.005(5) -0.042(6)
C18 0.080(5) 0.140(8) 0.078(6) -0.039(6) -0.006(4) -0.041(6)
C19 0.082(5) 0.144(8) 0.079(6) -0.036(6) -0.005(4) -0.040(6)
C20 0.082(5) 0.145(8) 0.080(5) -0.034(6) -0.003(4) -0.043(6)
C21 0.079(5) 0.143(8) 0.081(5) -0.037(6) -0.003(4) -0.044(6)
C22 0.078(6) 0.141(8) 0.078(5) -0.039(6) -0.004(4) -0.044(6)
C23 0.085(6) 0.099(7) 0.095(6) -0.026(5) -0.018(5) -0.022(5)
C24 0.085(7) 0.099(7) 0.098(6) -0.026(5) -0.016(5) -0.024(5)
C25 0.087(6) 0.103(7) 0.103(6) -0.022(5) -0.015(5) -0.025(5)
C26 0.088(6) 0.107(7) 0.100(6) -0.021(5) -0.011(5) -0.025(5)
C27 0.090(6) 0.105(7) 0.097(6) -0.024(5) -0.014(5) -0.020(5)
C28 0.087(6) 0.101(7) 0.094(7) -0.027(5) -0.017(5) -0.021(5)
C29 0.080(6) 0.075(5) 0.111(8) -0.048(6) -0.028(6) -0.015(5)
C30 0.080(6) 0.077(5) 0.113(8) -0.045(6) -0.025(6) -0.014(4)
C31 0.083(6) 0.080(5) 0.114(8) -0.042(6) -0.024(6) -0.010(4)
C32 0.086(6) 0.077(5) 0.116(8) -0.042(6) -0.022(6) -0.006(4)
C33 0.088(6) 0.074(5) 0.117(8) -0.042(6) -0.023(6) -0.009(4)
C34 0.083(6) 0.072(5) 0.114(8) -0.045(6) -0.025(6) -0.013(4)
C35 0.110(7) 0.100(8) 0.095(6) -0.031(6) -0.057(5) -0.020(7)
C36 0.110(7) 0.101(8) 0.095(6) -0.031(6) -0.058(5) -0.020(7)
C37 0.113(6) 0.104(8) 0.095(6) -0.029(6) -0.059(5) -0.017(7)
C38 0.113(6) 0.106(8) 0.099(5) -0.027(6) -0.061(5) -0.017(7)
C39 0.111(7) 0.106(8) 0.100(5) -0.025(6) -0.059(5) -0.016(7)
C40 0.111(7) 0.104(8) 0.097(5) -0.027(6) -0.057(5) -0.017(7)
C47 0.086(7) 0.057(6) 0.098(8) -0.026(5) -0.049(6) -0.007(5)
C48 0.085(7) 0.056(5) 0.098(7) -0.027(5) -0.048(5) -0.007(5)
C49 0.086(7) 0.057(5) 0.098(8) -0.028(5) -0.049(6) -0.006(5)
C50 0.087(7) 0.056(5) 0.097(7) -0.026(5) -0.047(5) -0.008(5)
C51 0.088(8) 0.055(6) 0.096(8) -0.026(5) -0.047(6) -0.007(6)
C52 0.065(6) 0.081(8) 0.091(8) -0.041(6) -0.006(6) -0.012(6)
C53 0.063(6) 0.080(7) 0.090(7) -0.040(5) -0.005(5) -0.011(5)
C54 0.062(7) 0.081(8) 0.091(8) -0.039(6) -0.007(6) -0.011(6)
C55 0.065(6) 0.080(7) 0.090(8) -0.037(6) -0.004(6) -0.010(6)
C56 0.065(6) 0.080(8) 0.090(8) -0.035(6) -0.002(6) -0.010(6)

loop_
_atom_type_symbol
_atom_type_description
_atom_type_scat_dispersion_real
_atom_type_scat_dispersion_imag
_atom_type_scat_source
C C 0.0033 0.0016
;
International Tables for Crystallography
(Vol. C, Tables 4.2.6.8 and 6.1.1.4)
;
H H 0.0000 0.0000
;
International Tables for Crystallography
(Vol. C, Table 6.1.1.4)
;
Au Au -2.0133 8.8022
;
International Tables for Crystallography
(Vol. C, Tables 4.2.6.8 and 6.1.1.4)
;
F F 0.0171 0.0103
;
International Tables for Crystallography
(Vol. C, Tables 4.2.6.8 and 6.1.1.4)
;
P P 0.1023 0.0942
;
International Tables for Crystallography
(Vol. C, Tables 4.2.6.8 and 6.1.1.4)
;

loop_
_geom_angle_atom_site_label_1
_geom_angle_atom_site_label_2
_geom_angle_atom_site_label_3
_geom_angle
_geom_angle_site_symmetry_1
C56 Au1 P3 171.9(8) .
C56 Au1 Au2 84.6(8) .
P3 Au1 Au2 103.42(16) .
C51 Au2 P4 173.7(8) .
C51 Au2 Au1 81.9(7) .
P4 Au2 Au1 99.43(16) .
C11 P3 C17 105.4(4) .
C11 P3 C5 104.4(4) .
C17 P3 C5 107.7(4) .
C11 P3 Au1 114.2(4) .
C17 P3 Au1 115.9(3) .
C5 P3 Au1 108.4(3) .
C23 P4 C35 106.9(4) .
C23 P4 C29 107.5(4) .
C35 P4 C29 107.0(4) .
C23 P4 Au2 112.6(3) .
C35 P4 Au2 110.9(3) .
C29 P4 Au2 111.5(4) .
C6 C5 C10 120.0 .
C6 C5 P3 116.1(2) .
C10 C5 P3 123.7(2) .
C7 C6 C5 120.0 .
C7 C6 H6 120.0 .
C5 C6 H6 120.0 .
C8 C7 C6 120.0 .
C8 C7 H7 120.0 .
C6 C7 H7 120.0 .
F42 C8 C7 121.2(9) .
F42 C8 C9 118.8(9) .
C7 C8 C9 120.0 .
C10 C9 C8 120.0 .
C10 C9 H9 120.0 .
C8 C9 H9 120.0 .
C9 C10 C5 120.0 .
C9 C10 H10 120.0 .
C5 C10 H10 120.0 .
C12 C11 C16 120.0 .
C12 C11 P3 119.6(3) .
C16 C11 P3 120.2(3) .
C11 C12 C13 120.0 .
C11 C12 H12 120.0 .
C13 C12 H12 120.0 .
C12 C13 C14 120.0 .
C12 C13 H13 120.0 .
C14 C13 H13 120.0 .
F43 C14 C13 121.4(9) .
F43 C14 C15 118.6(9) .
C13 C14 C15 120.0 .
C16 C15 C14 120.0 .
C16 C15 H15 120.0 .
C14 C15 H15 120.0 .
C15 C16 C11 120.0 .
C15 C16 H16 120.0 .
C11 C16 H16 120.0 .
C22 C17 C18 120.0 .
C22 C17 P3 122.6(3) .
C18 C17 P3 117.2(3) .
C17 C18 C19 120.0 .
C17 C18 H18 120.0 .
C19 C18 H18 120.0 .
C20 C19 C18 120.0 .
C20 C19 H19 120.0 .
C18 C19 H19 120.0 .
F44 C20 C19 121.9(9) .
F44 C20 C21 118.1(9) .
C19 C20 C21 120.0 .
C22 C21 C20 120.0 .
C22 C21 H21 120.0 .
C20 C21 H21 120.0 .
C17 C22 C21 120.0 .
C17 C22 H22 120.0 .
C21 C22 H22 120.0 .
C24 C23 C28 120.0 .
C24 C23 P4 119.3(2) .
C28 C23 P4 120.7(2) .
C23 C24 C25 120.0 .
C23 C24 H24 120.0 .
C25 C24 H24 120.0 .
C26 C25 C24 120.0 .
C26 C25 H25 120.0 .
C24 C25 H25 120.0 .
F45 C26 C25 120.9(10) .
F45 C26 C27 119.0(10) .
C25 C26 C27 120.0 .
C26 C27 C28 120.0 .
C26 C27 H27 120.0 .
C28 C27 H27 120.0 .
C27 C28 C23 120.0 .
C27 C28 H28 120.0 .
C23 C28 H28 120.0 .
C30 C29 C34 120.0 .
C30 C29 P4 117.8(2) .
C34 C29 P4 122.2(2) .
C29 C30 C31 120.0 .
C29 C30 H30 120.0 .
C31 C30 H30 120.0 .
C30 C31 C32 120.0 .
C30 C31 H31 120.0 .
C32 C31 H31 120.0 .
F46 C32 C31 120.9(9) .
F46 C32 C33 119.1(9) .
C31 C32 C33 120.0 .
C34 C33 C32 120.0 .
C34 C33 H33 120.0 .
C32 C33 H33 120.0 .
C33 C34 C29 120.0 .
C33 C34 H34 120.0 .
C29 C34 H34 120.0 .
C36 C35 C40 120.0 .
C36 C35 P4 122.4(3) .
C40 C35 P4 117.6(3) .
C37 C36 C35 120.0 .
C37 C36 H36 120.0 .
C35 C36 H36 120.0 .
C36 C37 C38 120.0 .
C36 C37 H37 120.0 .
C38 C37 H37 120.0 .
F41 C38 C37 118.2(10) .
F41 C38 C39 121.8(10) .
C37 C38 C39 120.0 .
C38 C39 C40 120.0 .
C38 C39 H39 120.0 .
C40 C39 H39 120.0 .
C35 C40 C39 120.0 .
C35 C40 H40 120.0 .
C39 C40 H40 120.0 .
C49 C47 C48 126(2) 2_666
C49 C47 H47 116.8 2_666
C48 C47 H47 116.8 .
C49 C48 C50 125(2) .
C49 C48 C47 110.8(19) .
C50 C48 C47 123(2) .
C47 C49 C48 123(2) 2_666
C47 C49 H49 118.6 2_666
C48 C49 H49 118.6 .
C51 C50 C48 173(3) .
C50 C51 Au2 172(3) .
C54 C52 C53 121(2) 2_755
C54 C52 H52 119.5 2_755
C53 C52 H52 119.5 .
C54 C53 C52 118(2) .
C54 C53 C55 121(3) .
C52 C53 C55 121(2) .
C52 C54 C53 121(3) 2_755
C52 C54 H54 119.4 2_755
C53 C54 H54 119.4 .
C56 C55 C53 175(3) .
C55 C56 Au1 178(3) .

loop_
_geom_bond_atom_site_label_1
_geom_bond_atom_site_label_2
_geom_bond_distance
_geom_bond_site_symmetry_2
Au1 C56 1.98(2) .
Au1 P3 2.270(5) .
Au1 Au2 3.0801(14) .
Au2 C51 2.03(2) .
Au2 P4 2.285(5) .
P3 C11 1.799(7) .
P3 C17 1.809(8) .
P3 C5 1.814(8) .
P4 C23 1.782(8) .
P4 C35 1.798(8) .
P4 C29 1.816(8) .
F41 C38 1.283(15) .
F42 C8 1.305(17) .
F43 C14 1.324(15) .
F44 C20 1.345(16) .
F45 C26 1.333(17) .
F46 C32 1.322(16) .
C5 C6 1.3900 .
C5 C10 1.3901 .
C6 C7 1.3900 .
C6 H6 0.9400 .
C7 C8 1.3900 .
C7 H7 0.9400 .
C8 C9 1.3901 .
C9 C10 1.3899 .
C9 H9 0.9400 .
C10 H10 0.9400 .
C11 C12 1.3899 .
C11 C16 1.3901 .
C12 C13 1.3900 .
C12 H12 0.9400 .
C13 C14 1.3900 .
C13 H13 0.9400 .
C14 C15 1.3900 .
C15 C16 1.3899 .
C15 H15 0.9400 .
C16 H16 0.9400 .
C17 C22 1.3899 .
C17 C18 1.3900 .
C18 C19 1.3900 .
C18 H18 0.9400 .
C19 C20 1.3900 .
C19 H19 0.9400 .
C20 C21 1.3900 .
C21 C22 1.3900 .
C21 H21 0.9400 .
C22 H22 0.9400 .
C23 C24 1.3899 .
C23 C28 1.3901 .
C24 C25 1.3900 .
C24 H24 0.9400 .
C25 C26 1.3899 .
C25 H25 0.9400 .
C26 C27 1.3899 .
C27 C28 1.3900 .
C27 H27 0.9400 .
C28 H28 0.9400 .
C29 C30 1.3899 .
C29 C34 1.3901 .
C30 C31 1.3899 .
C30 H30 0.9400 .
C31 C32 1.3900 .
C31 H31 0.9400 .
C32 C33 1.3900 .
C33 C34 1.3900 .
C33 H33 0.9400 .
C34 H34 0.9400 .
C35 C36 1.3900 .
C35 C40 1.3900 .
C36 C37 1.3899 .
C36 H36 0.9400 .
C37 C38 1.3900 .
C37 H37 0.9400 .
C38 C39 1.3900 .
C39 C40 1.3901 .
C39 H39 0.9400 .
C40 H40 0.9400 .
C47 C49 1.25(3) 2_666
C47 C48 1.45(3) .
C47 H47 0.9400 .
C48 C49 1.37(3) .
C48 C50 1.42(3) .
C49 C47 1.25(3) 2_666
C49 H49 0.9400 .
C50 C51 1.16(3) .
C52 C54 1.34(3) 2_755
C52 C53 1.40(4) .
C52 H52 0.9400 .
C53 C54 1.39(3) .
C53 C55 1.42(3) .
C54 C52 1.34(3) 2_755
C54 H54 0.9400 .
C55 C56 1.21(3) .

loop_
_geom_torsion_atom_site_label_1
_geom_torsion_atom_site_label_2
_geom_torsion_atom_site_label_3
_geom_torsion_atom_site_label_4
_geom_torsion
_geom_torsion_site_symmetry_1
_geom_torsion_site_symmetry_4
C11 P3 C5 C6 171.6(2) . .
C17 P3 C5 C6 -76.6(4) . .
Au1 P3 C5 C6 49.5(3) . .
C11 P3 C5 C10 -3.8(5) . .
C17 P3 C5 C10 107.9(3) . .
Au1 P3 C5 C10 -125.94(19) . .
C10 C5 C6 C7 0.0 . .
P3 C5 C6 C7 -175.6(3) . .
C5 C6 C7 C8 0.0 . .
C6 C7 C8 F42 -178.3(13) . .
C6 C7 C8 C9 0.0 . .
F42 C8 C9 C10 178.4(13) . .
C7 C8 C9 C10 0.0 . .
C8 C9 C10 C5 0.0 . .
C6 C5 C10 C9 0.0 . .
P3 C5 C10 C9 175.3(3) . .
C17 P3 C11 C12 142.7(2) . .
C5 P3 C11 C12 -103.9(3) . .
Au1 P3 C11 C12 14.3(4) . .
C17 P3 C11 C16 -42.0(5) . .
C5 P3 C11 C16 71.3(4) . .
Au1 P3 C11 C16 -170.45(18) . .
C16 C11 C12 C13 0.0 . .
P3 C11 C12 C13 175.3(3) . .
C11 C12 C13 C14 0.0 . .
C12 C13 C14 F43 -178.0(10) . .
C12 C13 C14 C15 0.0 . .
F43 C14 C15 C16 178.1(10) . .
C13 C14 C15 C16 0.0 . .
C14 C15 C16 C11 0.0 . .
C12 C11 C16 C15 0.0 . .
P3 C11 C16 C15 -175.3(3) . .
C11 P3 C17 C22 118.8(3) . .
C5 P3 C17 C22 7.7(5) . .
Au1 P3 C17 C22 -113.9(3) . .
C11 P3 C17 C18 -66.3(4) . .
C5 P3 C17 C18 -177.4(2) . .
Au1 P3 C17 C18 61.1(3) . .
C22 C17 C18 C19 0.0 . .
P3 C17 C18 C19 -175.1(3) . .
C17 C18 C19 C20 0.0 . .
C18 C19 C20 F44 178.0(11) . .
C18 C19 C20 C21 0.0 . .
F44 C20 C21 C22 -178.1(10) . .
C19 C20 C21 C22 0.0 . .
C18 C17 C22 C21 0.0 . .
P3 C17 C22 C21 174.8(3) . .
C20 C21 C22 C17 0.0 . .
C35 P4 C23 C24 45.1(4) . .
C29 P4 C23 C24 -69.5(4) . .
Au2 P4 C23 C24 167.22(17) . .
C35 P4 C23 C28 -133.9(2) . .
C29 P4 C23 C28 111.5(3) . .
Au2 P4 C23 C28 -11.8(4) . .
C28 C23 C24 C25 0.0 . .
P4 C23 C24 C25 -179.0(3) . .
C23 C24 C25 C26 0.0 . .
C24 C25 C26 F45 -177.3(11) . .
C24 C25 C26 C27 0.0 . .
F45 C26 C27 C28 177.3(10) . .
C25 C26 C27 C28 0.0 . .
C26 C27 C28 C23 0.0 . .
C24 C23 C28 C27 0.0 . .
P4 C23 C28 C27 179.0(3) . .
C23 P4 C29 C30 -157.8(2) . .
C35 P4 C29 C30 87.7(4) . .
Au2 P4 C29 C30 -33.9(4) . .
C23 P4 C29 C34 23.8(5) . .
C35 P4 C29 C34 -90.8(4) . .
Au2 P4 C29 C34 147.69(17) . .
C34 C29 C30 C31 0.0 . .
P4 C29 C30 C31 -178.5(3) . .
C29 C30 C31 C32 0.0 . .
C30 C31 C32 F46 177.2(11) . .
C30 C31 C32 C33 0.0 . .
F46 C32 C33 C34 -177.2(11) . .
C31 C32 C33 C34 0.0 . .
C32 C33 C34 C29 0.0 . .
C30 C29 C34 C33 0.0 . .
P4 C29 C34 C33 178.4(3) . .
C23 P4 C35 C36 -145.9(2) . .
C29 P4 C35 C36 -30.9(5) . .
Au2 P4 C35 C36 91.0(3) . .
C23 P4 C35 C40 32.5(4) . .
C29 P4 C35 C40 147.4(2) . .
Au2 P4 C35 C40 -90.7(3) . .
C40 C35 C36 C37 0.0 . .
P4 C35 C36 C37 178.3(3) . .
C35 C36 C37 C38 0.0 . .
C36 C37 C38 F41 178.2(10) . .
C36 C37 C38 C39 0.0 . .
F41 C38 C39 C40 -178.1(11) . .
C37 C38 C39 C40 0.0 . .
C36 C35 C40 C39 0.0 . .
P4 C35 C40 C39 -178.4(3) . .
C38 C39 C40 C35 0.0 . .
C49 C47 C48 C49 1(5) 2_666 .
C49 C47 C48 C50 -173(3) 2_666 .
C50 C48 C49 C47 173(3) . 2_666
C47 C48 C49 C47 -1(4) . 2_666
C54 C52 C53 C54 -5(5) 2_755 .
C54 C52 C53 C55 176(2) 2_755 .
C52 C53 C54 C52 5(5) . 2_755
C55 C53 C54 C52 -176(2) . 2_755
